data_7122772
loop_
_publ_author_name
'Li, Cheng-Peng'
'Ai, Jin-Yun'
'Zhou, Hang'
'Chen, Qi'
'Yang, Yijie'
'He, Hongming'
'Du, Miao'

_publ_section_title
;
 Ultra-highly selective trapping of perrhenate/pertechnetate by a flexible
 cationic coordination framework
;
_journal_name_full 'Chemical Communications'
_journal_paper_doi 10.1039/C8CC09364D
_journal_year 2019
_chemical_formula_moiety 'C18 H14 Ag N8, C F3 O3 S, 0.5(C2 H3 N)'
_chemical_formula_sum 'C20 H15.5 Ag F3 N8.5 O3 S'
_chemical_formula_weight 619.84
_chemical_name_systematic
;
 ?
;
_space_group_crystal_system triclinic
_space_group_IT_number 2
_space_group_name_Hall '-P 1'
_space_group_name_H-M_alt 'P -1'
_symmetry_space_group_name_Hall '-P 1'
_symmetry_space_group_name_H-M 'P -1'
_atom_sites_solution_hydrogens mixed
_atom_sites_solution_primary dual
_audit_creation_date 2018-03-26
_audit_creation_method
;
Olex2 1.2-beta
(compiled 2018.03.09 svn.r3491 for OlexSys, GUI svn.r5479)
;
_audit_update_record
;
2018-10-19 deposited with the CCDC.
2019-01-08 downloaded from the CCDC.
;
_cell_angle_alpha 113.788(6)
_cell_angle_beta 93.665(5)
_cell_angle_gamma 107.309(5)
_cell_formula_units_Z 2
_cell_length_a 8.7133(5)
_cell_length_b 12.3600(7)
_cell_length_c 13.3642(8)
_cell_measurement_reflns_used 3882
_cell_measurement_temperature 100.00(10)
_cell_measurement_theta_max 29.2870
_cell_measurement_theta_min 2.4910
_cell_volume 1229.18(15)
_computing_cell_refinement 'CrysAlisPro 1.171.39.32a (Rigaku OD, 2017)'
_computing_data_collection 'CrysAlisPro 1.171.39.32a (Rigaku OD, 2017)'
_computing_data_reduction 'CrysAlisPro 1.171.39.32a (Rigaku OD, 2017)'
_computing_molecular_graphics 'Olex2 (Dolomanov et al., 2009)'
_computing_publication_material 'Olex2 (Dolomanov et al., 2009)'
_computing_structure_refinement 'XL (Sheldrick, 2008)'
_computing_structure_solution 'ShelXT (Sheldrick, 2015)'
_diffrn_ambient_environment N~2~
_diffrn_ambient_temperature 100.00(10)
_diffrn_detector 'CCD plate'
_diffrn_detector_area_resol_mean 5.2740
_diffrn_detector_type AtlasS2
_diffrn_measured_fraction_theta_full 0.894
_diffrn_measured_fraction_theta_max 0.997
_diffrn_measurement_device 'four-circle diffractometer'
_diffrn_measurement_device_type 'SuperNova, Dual, Cu at home/near, AtlasS2'
_diffrn_measurement_method '\w scans'
_diffrn_orient_matrix_type 'CrysAlisPro convention (1999,Acta A55,543-557)'
_diffrn_orient_matrix_UB_11 -0.0740819000
_diffrn_orient_matrix_UB_12 -0.0139310000
_diffrn_orient_matrix_UB_13 -0.0357968000
_diffrn_orient_matrix_UB_21 0.0071716000
_diffrn_orient_matrix_UB_22 -0.0573248000
_diffrn_orient_matrix_UB_23 -0.0378566000
_diffrn_orient_matrix_UB_31 -0.0454748000
_diffrn_orient_matrix_UB_32 -0.0318834000
_diffrn_orient_matrix_UB_33 0.0283856000
_diffrn_radiation_monochromator mirror
_diffrn_radiation_probe x-ray
_diffrn_radiation_type MoK\a
_diffrn_radiation_wavelength 0.71073
_diffrn_reflns_av_R_equivalents 0.0427
_diffrn_reflns_av_unetI/netI 0.0715
_diffrn_reflns_Laue_measured_fraction_full 0.894
_diffrn_reflns_Laue_measured_fraction_max 0.997
_diffrn_reflns_limit_h_max 10
_diffrn_reflns_limit_h_min -9
_diffrn_reflns_limit_k_max 14
_diffrn_reflns_limit_k_min -14
_diffrn_reflns_limit_l_max 15
_diffrn_reflns_limit_l_min -15
_diffrn_reflns_number 8892
_diffrn_reflns_point_group_measured_fraction_full 0.894
_diffrn_reflns_point_group_measured_fraction_max 0.997
_diffrn_reflns_theta_full 26.000
_diffrn_reflns_theta_max 25.010
_diffrn_reflns_theta_min 1.925
_diffrn_source 'micro-focus sealed X-ray tube'
_diffrn_source_type 'SuperNova (Mo) X-ray Source'
_exptl_absorpt_coefficient_mu 0.968
_exptl_absorpt_correction_T_max 1.00000
_exptl_absorpt_correction_T_min 0.73443
_exptl_absorpt_correction_type multi-scan
_exptl_absorpt_process_details SADABS
_exptl_crystal_colour colourless
_exptl_crystal_colour_primary colourless
_exptl_crystal_density_diffrn 1.675
_exptl_crystal_description block
_exptl_crystal_F_000 618
_exptl_crystal_size_max 0.25
_exptl_crystal_size_mid 0.22
_exptl_crystal_size_min 0.2
_refine_diff_density_max 2.893
_refine_diff_density_min -1.475
_refine_diff_density_rms 0.201
_refine_ls_extinction_method none
_refine_ls_goodness_of_fit_ref 1.066
_refine_ls_hydrogen_treatment constr
_refine_ls_matrix_type full
_refine_ls_number_parameters 368
_refine_ls_number_reflns 4327
_refine_ls_number_restraints 160
_refine_ls_restrained_S_all 1.067
_refine_ls_R_factor_all 0.0955
_refine_ls_R_factor_gt 0.0787
_refine_ls_shift/su_max 0.000
_refine_ls_shift/su_mean 0.000
_refine_ls_structure_factor_coef Fsqd
_refine_ls_weighting_details
;
 w=1/[\s^2^(Fo^2^)+(0.1160P)^2^+10.3219P]
 where P=(Fo^2^+2Fc^2^)/3
;
_refine_ls_weighting_scheme calc
_refine_ls_wR_factor_gt 0.2001
_refine_ls_wR_factor_ref 0.2117
_reflns_Friedel_coverage 0.000
_reflns_number_gt 3592
_reflns_number_total 4327
_reflns_threshold_expression 'I > 2\s(I)'
_cod_data_source_file c8cc09364d2.cif
_cod_data_source_block 216
_cod_original_cell_volume 1229.18(14)
_cod_original_formula_sum 'C20 H15.50 Ag F3 N8.50 O3 S'
_cod_database_code 7122772
_shelxl_version_number 2013-2
_shelx_space_group_comment
;
The symmetry employed for this shelxl refinement is uniquely defined
by the following loop, which should always be used as a source of
symmetry information in preference to the above space-group names.
They are only intended as comments.
;
_shelx_estimated_absorpt_t_max 0.830
_shelx_estimated_absorpt_t_min 0.794
_reflns_odcompleteness_completeness 100.00
_reflns_odcompleteness_iscentric 1
_reflns_odcompleteness_theta 26.32
_olex2_refinement_description
;
1. Fixed Uiso
 At 1.2 times of:
  All C(H) groups
 At 1.5 times of:
  All C(H,H,H) groups
2. Restrained distances
 S1-O2 = S1-O1 = S1-O3 = S1'-O2' = S1'-O3' = S1'-O1'
 1.45 with sigma of 0.01
 F2-C21 = F3-C21 = F1-C21 = F1'-C21' = F2'-C21' = F3'-C21'
 1.34 with sigma of 0.01
 S1-C21 = S1'-C21'
 1.75 with sigma of 0.005
 O2-C21
 2.65 with sigma of 0.01
 O2'-C21'
 2.65 with sigma of 0.01
 N9-C20
 1.22 with sigma of 0.01
 C20-C19
 1.52 with sigma of 0.01
 C19-N9
 2.75 with sigma of 0.01
 O3'-O1' \\sim O1'-O2'
 with sigma of 0.001
 O2'-O3' \\sim O3'-O1'
 with sigma of 0.001
 F3-F1 \\sim F1-F2
 with sigma of 0.001
 F2-F3 \\sim F3-F1
 with sigma of 0.001
 O1-O2 \\sim O2-O3
 with sigma of 0.001
 O3-O1 \\sim O1-O2
 with sigma of 0.001
 F3'-F1' \\sim F1'-F2'
 with sigma of 0.001
 F2'-F3' \\sim F3'-F1'
 with sigma of 0.001
 S1-O2' \\sim C21'-O3'
 with sigma of 0.001
 O3'-C21' \\sim C21'-O1'
 with sigma of 0.001
 O1'-C21' \\sim C21'-O2'
 with sigma of 0.001
 F3'-S1' \\sim S1'-F2'
 with sigma of 0.001
 F3'-S1' \\sim S1'-F1'
 with sigma of 0.001
 F1'-S1' \\sim S1'-F2'
 with sigma of 0.001
 O3-C21 \\sim C21-O2
 with sigma of 0.001
 O2-C21 \\sim C21-O1
 with sigma of 0.001
 O1-C21 \\sim C21-O3
 with sigma of 0.001
 F3-S1 \\sim S1-F2
 with sigma of 0.001
 F2-S1 \\sim S1-F1
 with sigma of 0.001
 F1-S1 \\sim S1-F3
 with sigma of 0.001
3. Uiso/Uaniso restraints and constraints
C19 \\sim C20 \\sim N9: within 2A with sigma of 0.001 and sigma for terminal
atoms of 0.002
Uanis(F3') \\sim Ueq, Uanis(O3) \\sim Ueq, Uanis(O1) \\sim Ueq, Uanis(F1')
\\sim Ueq, Uanis(O2) \\sim Ueq, Uanis(F2') \\sim Ueq, Uanis(C21) \\sim Ueq,
Uanis(S1') \\sim Ueq, Uanis(F1) \\sim Ueq, Uanis(O1') \\sim Ueq, Uanis(O3')
\\sim Ueq, Uanis(F3) \\sim Ueq, Uanis(O2') \\sim Ueq, Uanis(F2) \\sim Ueq: with
sigma of 0.005 and sigma for terminal atoms of 0.002
Uanis(N9) \\sim Ueq, Uanis(C20) \\sim Ueq, Uanis(C19) \\sim Ueq: with sigma of
0.005 and sigma for terminal atoms of 0.002
Uanis(C21) = Uanis(S1')
Uanis(F3') = Uanis(O3)
Uanis(S1) = Uanis(C21')
Uanis(O2) = Uanis(F2')
Uanis(F1') = Uanis(O1)
Uanis(S1') = Uanis(C21)
Uanis(F2) = Uanis(O2')
Uanis(F1) = Uanis(O1')
Uanis(O3') = Uanis(F3)
4. Others
 Sof(S1')=Sof(O3')=Sof(O2')=Sof(O1')=Sof(F1')=Sof(F2')=Sof(F3')=Sof(C21')=1-
 FVAR(1)
 Sof(S1)=Sof(O3)=Sof(F1)=Sof(O1)=Sof(O2)=Sof(C21)=Sof(F3)=Sof(F2)=FVAR(1)
 Fixed Sof: C19(0.5) H19A(0.5) H19B(0.5) H19C(0.5) N9(0.5) C20(0.5)
5.a Riding coordinates:
 C19(H19A,H19B,H19C)
5.b Aromatic/amide H refined with riding coordinates:
 C12(H12), C5(H5), C7(H7), C9(H9), C2(H2), C14(H14), C8(H8), C3(H3), C1(H1),
 C16(H16), C11(H11), C18(H18), C10(H10), C17(H17)
;
_olex2_submission_special_instructions 'No special instructions were received'
_oxdiff_exptl_absorpt_empirical_full_max 1.458
_oxdiff_exptl_absorpt_empirical_full_min 0.630

loop_
_space_group_symop_operation_xyz
'x, y, z'
'-x, -y, -z'

loop_
_atom_site_label
_atom_site_type_symbol
_atom_site_fract_x
_atom_site_fract_y
_atom_site_fract_z
_atom_site_U_iso_or_equiv
_atom_site_adp_type
_atom_site_occupancy
_atom_site_site_symmetry_order
_atom_site_calc_flag
_atom_site_refinement_flags_posn
_atom_site_refinement_flags_adp
_atom_site_refinement_flags_occupancy
_atom_site_disorder_assembly
_atom_site_disorder_group
Ag1 Ag 0.74442(7) 0.01140(5) 0.67312(5) 0.0213(3) Uani 1 1 d . . . . .
S1 S 0.2308(6) 0.4058(4) 0.2003(4) 0.0386(15) Uani 0.481(6) 1 d D . P A 1
N3 N 0.8144(8) 0.6524(6) 0.5015(5) 0.0151(14) Uani 1 1 d . . . . .
N2 N 0.8354(8) 0.2648(6) 0.4951(5) 0.0140(13) Uani 1 1 d . . . . .
N6 N 0.5545(9) 0.2697(6) 0.9162(5) 0.0197(15) Uani 1 1 d . . . . .
N7 N 0.7379(8) 0.7169(6) 1.1701(6) 0.0186(14) Uani 1 1 d . . . . .
C12 C 0.5216(12) 0.0728(8) 0.8687(7) 0.027(2) Uani 1 1 d . . . . .
H12 H 0.4864 -0.0080 0.8646 0.033 Uiso 1 1 calc R . . . .
N1 N 0.7506(8) 0.1168(6) 0.5522(6) 0.0215(15) Uani 1 1 d . . . . .
C5 C 0.8327(9) 0.4585(7) 0.4934(6) 0.0139(15) Uani 1 1 d . . . . .
H5 H 0.7196 0.4298 0.4883 0.017 Uiso 1 1 calc R . . . .
C6 C 0.9108(9) 0.5759(7) 0.4988(6) 0.0126(15) Uani 1 1 d . . . . .
C13 C 0.5298(10) 0.3880(7) 0.9573(7) 0.0185(17) Uani 1 1 d . . . . .
C4 C 0.9208(10) 0.3828(7) 0.4954(6) 0.0155(16) Uani 1 1 d . . . . .
C7 C 0.8514(10) 0.7755(7) 0.5759(6) 0.0157(16) Uani 1 1 d . . . . .
H7 H 0.9508 0.8259 0.6271 0.019 Uiso 1 1 calc R . . . .
C9 C 0.6554(10) 0.6098(7) 0.4429(7) 0.0179(17) Uani 1 1 d . . . . .
H9 H 0.5947 0.5290 0.3874 0.022 Uiso 1 1 calc R . . . .
C2 C 0.7028(9) 0.1682(7) 0.4141(7) 0.0178(17) Uani 1 1 d . . . . .
H2 H 0.6556 0.1654 0.3483 0.021 Uiso 1 1 calc R . . . .
C14 C 0.6463(10) 0.4929(7) 1.0400(7) 0.0197(17) Uani 1 1 d . . . . .
H14 H 0.7439 0.4885 1.0676 0.024 Uiso 1 1 calc R . . . .
C8 C 0.6069(10) 0.7104(7) 0.4832(7) 0.0199(17) Uani 1 1 d . . . . .
H8 H 0.5045 0.7100 0.4583 0.024 Uiso 1 1 calc R . . . .
C15 C 0.6185(10) 0.6075(7) 1.0835(7) 0.0193(17) Uani 1 1 d . . . . .
C3 C 0.6561(9) 0.0787(7) 0.4509(7) 0.0175(17) Uani 1 1 d . . . . .
H3 H 0.5706 0.0013 0.4121 0.021 Uiso 1 1 calc R . . . .
C1 C 0.8586(10) 0.2292(7) 0.5778(7) 0.0203(17) Uani 1 1 d . . . . .
H1 H 0.9395 0.2777 0.6430 0.024 Uiso 1 1 calc R . . . .
N5 N 0.6354(9) 0.1147(6) 0.8127(6) 0.0215(15) Uani 1 1 d . . . . .
C16 C 0.8940(10) 0.7753(8) 1.1651(7) 0.0217(18) Uani 1 1 d . . . . .
H16 H 0.9399 0.7484 1.1027 0.026 Uiso 1 1 calc R . . . .
C11 C 0.4698(12) 0.1658(8) 0.9297(8) 0.029(2) Uani 1 1 d . . . . .
H11 H 0.3911 0.1607 0.9731 0.035 Uiso 1 1 calc R . . . .
N8 N 0.9712(9) 0.8749(7) 1.2602(6) 0.0274(17) Uani 1 1 d . . . . .
C18 C 0.7161(11) 0.7872(8) 1.2732(7) 0.027(2) Uani 1 1 d . . . . .
H18 H 0.6202 0.7718 1.3003 0.032 Uiso 1 1 calc R . . . .
O3 O 0.2749(14) 0.3272(12) 0.0993(9) 0.065(3) Uani 0.481(6) 1 d D U P A 1
F1 F -0.0511(13) 0.4218(12) 0.2490(10) 0.078(4) Uani 0.481(6) 1 d D U P A 1
O1 O 0.2863(15) 0.5395(8) 0.2242(11) 0.081(4) Uani 0.481(6) 1 d D U P A 1
O2 O 0.2767(14) 0.3861(12) 0.2973(8) 0.063(3) Uani 0.481(6) 1 d D U P A 1
N4 N 0.7288(8) 0.8134(6) 0.5661(5) 0.0169(14) Uani 1 1 d . . . . .
C10 C 0.6523(10) 0.2335(7) 0.8439(7) 0.0223(18) Uani 1 1 d . . . . .
H10 H 0.7223 0.2863 0.8194 0.027 Uiso 1 1 calc R . . . .
C17 C 0.8599(11) 0.8833(8) 1.3283(7) 0.0253(19) Uani 1 1 d . . . . .
H17 H 0.8804 0.9457 1.4012 0.030 Uiso 1 1 calc R . . . .
C21 C 0.0138(8) 0.3531(9) 0.1709(8) 0.068(2) Uani 0.481(6) 1 d D U P A 1
F3 F -0.0511(13) 0.3550(12) 0.0768(9) 0.077(4) Uani 0.481(6) 1 d D U P A 1
F2 F -0.0618(14) 0.2349(9) 0.1541(11) 0.100(5) Uani 0.481(6) 1 d D U P A 1
C19 C 0.517(3) 0.263(3) 0.249(2) 0.070(4) Uani 0.5 1 d D U P . .
H19A H 0.5268 0.2774 0.3262 0.106 Uiso 0.5 1 d R . P . .
H19B H 0.5405 0.3417 0.2456 0.106 Uiso 0.5 1 d R . P . .
H19C H 0.5941 0.2240 0.2174 0.106 Uiso 0.5 1 d R . P . .
N9 N 0.214(3) 0.103(2) 0.1148(19) 0.074(4) Uani 0.5 1 d D U P . .
C20 C 0.343(3) 0.175(3) 0.185(2) 0.073(4) Uani 0.5 1 d D U P . .
S1' S 0.0186(8) 0.4163(6) 0.1476(5) 0.068(2) Uani 0.519(6) 1 d D U P A 2
O3' O 0.0385(16) 0.4909(11) 0.0875(9) 0.077(4) Uani 0.519(6) 1 d D U P A 2
O2' O -0.0632(12) 0.2799(9) 0.0683(9) 0.100(5) Uani 0.519(6) 1 d D U P A 2
O1' O -0.0832(12) 0.4498(12) 0.2298(10) 0.078(4) Uani 0.519(6) 1 d D U P A 2
F1' F 0.2861(12) 0.5567(8) 0.2824(8) 0.081(4) Uani 0.519(6) 1 d D U P A 2
F2' F 0.1793(13) 0.3646(9) 0.2720(8) 0.063(3) Uani 0.519(6) 1 d D U P A 2
F3' F 0.2907(11) 0.3900(10) 0.1347(9) 0.065(3) Uani 0.519(6) 1 d D U P A 2
C21' C 0.2111(8) 0.4358(7) 0.2168(7) 0.0386(15) Uani 0.519(6) 1 d D . P A 2

loop_
_atom_site_aniso_label
_atom_site_aniso_U_11
_atom_site_aniso_U_22
_atom_site_aniso_U_33
_atom_site_aniso_U_23
_atom_site_aniso_U_13
_atom_site_aniso_U_12
Ag1 0.0200(4) 0.0091(3) 0.0323(4) 0.0045(3) 0.0108(3) 0.0073(3)
S1 0.060(3) 0.028(3) 0.034(3) 0.013(2) 0.022(2) 0.021(2)
N3 0.021(4) 0.005(3) 0.021(3) 0.006(3) 0.011(3) 0.005(3)
N2 0.014(3) 0.006(3) 0.022(3) 0.006(3) 0.010(3) 0.003(3)
N6 0.026(4) 0.011(3) 0.019(3) 0.001(3) 0.006(3) 0.011(3)
N7 0.021(4) 0.015(3) 0.019(3) 0.004(3) 0.010(3) 0.009(3)
C12 0.039(5) 0.018(4) 0.031(5) 0.014(4) 0.015(4) 0.012(4)
N1 0.021(4) 0.011(3) 0.033(4) 0.010(3) 0.011(3) 0.005(3)
C5 0.011(4) 0.012(4) 0.018(4) 0.006(3) 0.007(3) 0.004(3)
C6 0.013(4) 0.012(4) 0.013(4) 0.004(3) 0.003(3) 0.006(3)
C13 0.019(4) 0.011(4) 0.023(4) 0.003(3) 0.007(4) 0.008(3)
C4 0.020(4) 0.005(3) 0.018(4) 0.002(3) 0.009(3) 0.003(3)
C7 0.018(4) 0.005(3) 0.018(4) 0.001(3) 0.005(3) 0.003(3)
C9 0.016(4) 0.012(4) 0.026(4) 0.008(3) 0.006(4) 0.006(3)
C2 0.012(4) 0.013(4) 0.029(4) 0.010(4) 0.006(4) 0.005(3)
C14 0.020(4) 0.014(4) 0.025(4) 0.005(3) 0.008(4) 0.010(3)
C8 0.017(4) 0.017(4) 0.028(4) 0.012(4) 0.007(4) 0.006(3)
C15 0.019(4) 0.013(4) 0.020(4) 0.002(3) 0.005(3) 0.005(3)
C3 0.012(4) 0.011(4) 0.028(5) 0.007(3) 0.008(4) 0.004(3)
C1 0.024(4) 0.014(4) 0.023(4) 0.009(3) 0.005(4) 0.006(3)
N5 0.025(4) 0.014(3) 0.029(4) 0.008(3) 0.010(3) 0.012(3)
C16 0.015(4) 0.024(4) 0.018(4) 0.003(4) 0.004(3) 0.006(4)
C11 0.038(5) 0.024(5) 0.031(5) 0.014(4) 0.019(4) 0.014(4)
N8 0.020(4) 0.025(4) 0.025(4) 0.002(3) 0.005(3) 0.005(3)
C18 0.028(5) 0.026(5) 0.023(4) 0.005(4) 0.014(4) 0.013(4)
O3 0.067(3) 0.065(3) 0.065(3) 0.030(2) 0.0149(16) 0.0230(17)
F1 0.079(4) 0.079(4) 0.077(4) 0.034(2) 0.0177(17) 0.0283(18)
O1 0.083(4) 0.080(4) 0.082(4) 0.036(2) 0.0170(16) 0.0290(19)
O2 0.064(3) 0.064(3) 0.063(3) 0.0290(19) 0.0143(16) 0.0218(17)
N4 0.019(3) 0.009(3) 0.024(4) 0.006(3) 0.011(3) 0.007(3)
C10 0.024(5) 0.014(4) 0.027(5) 0.005(4) 0.014(4) 0.009(4)
C17 0.024(5) 0.025(5) 0.019(4) -0.002(4) 0.005(4) 0.013(4)
C21 0.088(3) 0.061(3) 0.059(3) 0.025(2) 0.014(2) 0.035(3)
F3 0.076(4) 0.078(4) 0.076(4) 0.034(2) 0.0154(16) 0.0281(18)
F2 0.099(5) 0.100(5) 0.100(5) 0.044(2) 0.0211(18) 0.035(2)
C19 0.072(4) 0.071(4) 0.071(4) 0.032(2) 0.015(2) 0.027(2)
N9 0.075(4) 0.073(4) 0.073(4) 0.032(2) 0.0151(19) 0.026(2)
C20 0.074(4) 0.072(4) 0.072(4) 0.032(3) 0.015(2) 0.026(2)
S1' 0.088(3) 0.061(3) 0.059(3) 0.025(2) 0.014(2) 0.035(3)
O3' 0.076(4) 0.078(4) 0.076(4) 0.034(2) 0.0154(16) 0.0281(18)
O2' 0.099(5) 0.100(5) 0.100(5) 0.044(2) 0.0211(18) 0.035(2)
O1' 0.079(4) 0.079(4) 0.077(4) 0.034(2) 0.0177(17) 0.0283(18)
F1' 0.083(4) 0.080(4) 0.082(4) 0.036(2) 0.0170(16) 0.0290(19)
F2' 0.064(3) 0.064(3) 0.063(3) 0.0290(19) 0.0143(16) 0.0218(17)
F3' 0.067(3) 0.065(3) 0.065(3) 0.030(2) 0.0149(16) 0.0230(17)
C21' 0.060(3) 0.028(3) 0.034(3) 0.013(2) 0.022(2) 0.021(2)

loop_
_atom_type_symbol
_atom_type_description
_atom_type_scat_dispersion_real
_atom_type_scat_dispersion_imag
_atom_type_scat_source
C C 0.0033 0.0016 'International Tables Vol C Tables 4.2.6.8 and 6.1.1.4'
H H 0.0000 0.0000 'International Tables Vol C Tables 4.2.6.8 and 6.1.1.4'
Ag Ag -0.8971 1.1015 'International Tables Vol C Tables 4.2.6.8 and 6.1.1.4'
F F 0.0171 0.0103 'International Tables Vol C Tables 4.2.6.8 and 6.1.1.4'
N N 0.0061 0.0033 'International Tables Vol C Tables 4.2.6.8 and 6.1.1.4'
O O 0.0106 0.0060 'International Tables Vol C Tables 4.2.6.8 and 6.1.1.4'
S S 0.1246 0.1234 'International Tables Vol C Tables 4.2.6.8 and 6.1.1.4'

loop_
_geom_angle_atom_site_label_1
_geom_angle_atom_site_label_2
_geom_angle_atom_site_label_3
_geom_angle
_geom_angle_site_symmetry_1
_geom_angle_site_symmetry_3
N5 Ag1 N1 103.8(2) . .
N5 Ag1 N8 103.1(3) . 2_767
N8 Ag1 N1 87.6(3) 2_767 .
N4 Ag1 N1 107.5(2) 1_545 .
N4 Ag1 N5 139.1(2) 1_545 .
N4 Ag1 N8 103.9(2) 1_545 2_767
O3 S1 O1 113.1(5) . .
O3 S1 O2 113.0(5) . .
O3 S1 C21 105.6(5) . .
O1 S1 O2 113.0(5) . .
O1 S1 C21 105.6(5) . .
O2 S1 C21 105.6(5) . .
C7 N3 C6 125.9(7) . .
C7 N3 C9 107.1(6) . .
C9 N3 C6 126.1(6) . .
C2 N2 C4 125.7(7) . .
C1 N2 C4 127.2(7) . .
C1 N2 C2 106.8(6) . .
C11 N6 C13 127.0(7) . .
C10 N6 C13 126.1(7) . .
C10 N6 C11 106.4(6) . .
C16 N7 C15 126.7(6) . .
C16 N7 C18 106.7(7) . .
C18 N7 C15 126.5(7) . .
N5 C12 H12 125.1 . .
C11 C12 H12 125.1 . .
C11 C12 N5 109.9(7) . .
C3 N1 Ag1 131.0(5) . .
C1 N1 Ag1 122.8(6) . .
C1 N1 C3 106.2(7) . .
C6 C5 H5 119.7 . .
C6 C5 C4 120.6(7) . .
C4 C5 H5 119.7 . .
C5 C6 N3 118.1(7) . .
C5 C6 C4 119.4(7) . 2_766
C4 C6 N3 122.5(7) 2_766 .
C14 C13 N6 119.8(7) . .
C14 C13 C15 120.8(7) . 2_667
C15 C13 N6 119.3(7) 2_667 .
C5 C4 N2 118.3(7) . .
C5 C4 C6 120.1(7) . 2_766
C6 C4 N2 121.6(7) 2_766 .
N3 C7 H7 124.5 . .
N4 C7 N3 111.1(7) . .
N4 C7 H7 124.5 . .
N3 C9 H9 127.4 . .
C8 C9 N3 105.2(7) . .
C8 C9 H9 127.4 . .
N2 C2 H2 127.3 . .
C3 C2 N2 105.4(7) . .
C3 C2 H2 127.3 . .
C13 C14 H14 120.2 . .
C13 C14 C15 119.6(8) . .
C15 C14 H14 120.2 . .
C9 C8 H8 124.5 . .
C9 C8 N4 110.9(7) . .
N4 C8 H8 124.5 . .
C13 C15 N7 120.3(7) 2_667 .
C13 C15 C14 119.5(8) 2_667 .
C14 C15 N7 120.2(7) . .
N1 C3 H3 124.5 . .
C2 C3 N1 111.0(7) . .
C2 C3 H3 124.5 . .
N2 C1 H1 124.7 . .
N1 C1 N2 110.6(7) . .
N1 C1 H1 124.7 . .
C12 N5 Ag1 131.9(5) . .
C10 N5 Ag1 122.0(5) . .
C10 N5 C12 105.2(6) . .
N7 C16 H16 124.6 . .
N8 C16 N7 110.8(7) . .
N8 C16 H16 124.6 . .
N6 C11 H11 126.5 . .
C12 C11 N6 107.0(7) . .
C12 C11 H11 126.5 . .
C16 N8 Ag1 128.9(6) . 2_767
C16 N8 C17 106.2(7) . .
C17 N8 Ag1 123.1(6) . 2_767
N7 C18 H18 126.6 . .
C17 C18 N7 106.9(7) . .
C17 C18 H18 126.6 . .
C7 N4 Ag1 121.6(5) . 1_565
C7 N4 C8 105.6(6) . .
C8 N4 Ag1 132.8(5) . 1_565
N6 C10 H10 124.2 . .
N5 C10 N6 111.5(7) . .
N5 C10 H10 124.2 . .
N8 C17 H17 125.3 . .
C18 C17 N8 109.4(7) . .
C18 C17 H17 125.3 . .
F1 C21 S1 115.0(6) . .
F1 C21 F3 103.2(7) . .
F3 C21 S1 113.6(6) . .
F2 C21 S1 115.3(7) . .
F2 C21 F1 104.9(7) . .
F2 C21 F3 103.5(7) . .
H19A C19 H19B 109.5 . .
H19A C19 H19C 109.5 . .
H19B C19 H19C 109.5 . .
C20 C19 H19A 109.5 . .
C20 C19 H19B 109.4 . .
C20 C19 H19C 109.6 . .
N9 C20 C19 168(3) . .
O3' S1' O2' 109.8(5) . .
O3' S1' O1' 111.4(6) . .
O3' S1' C21' 110.7(5) . .
O2' S1' C21' 107.8(5) . .
O1' S1' O2' 108.0(5) . .
O1' S1' C21' 109.1(5) . .
F1' C21' S1' 107.7(6) . .
F1' C21' F2' 113.5(6) . .
F1' C21' F3' 112.7(6) . .
F2' C21' S1' 106.2(5) . .
F2' C21' F3' 110.6(6) . .
F3' C21' S1' 105.6(5) . .

loop_
_geom_bond_atom_site_label_1
_geom_bond_atom_site_label_2
_geom_bond_distance
_geom_bond_site_symmetry_2
Ag1 N1 2.446(7) .
Ag1 N5 2.245(6) .
Ag1 N8 2.354(7) 2_767
Ag1 N4 2.237(6) 1_545
S1 O3 1.464(8) .
S1 O1 1.464(8) .
S1 O2 1.465(8) .
S1 C21 1.767(5) .
N3 C6 1.432(9) .
N3 C7 1.362(9) .
N3 C9 1.380(11) .
N2 C4 1.425(9) .
N2 C2 1.381(11) .
N2 C1 1.369(10) .
N6 C13 1.428(10) .
N6 C11 1.367(11) .
N6 C10 1.357(10) .
N7 C15 1.413(11) .
N7 C16 1.357(10) .
N7 C18 1.362(10) .
C12 H12 0.9300 .
C12 N5 1.383(11) .
C12 C11 1.337(12) .
N1 C3 1.358(11) .
N1 C1 1.315(10) .
C5 H5 0.9300 .
C5 C6 1.377(10) .
C5 C4 1.382(10) .
C6 C4 1.388(11) 2_766
C13 C14 1.361(12) .
C13 C15 1.395(12) 2_667
C4 C6 1.388(11) 2_766
C7 H7 0.9300 .
C7 N4 1.307(10) .
C9 H9 0.9300 .
C9 C8 1.347(11) .
C2 H2 0.9300 .
C2 C3 1.352(11) .
C14 H14 0.9300 .
C14 C15 1.401(11) .
C8 H8 0.9300 .
C8 N4 1.373(11) .
C15 C13 1.395(12) 2_667
C3 H3 0.9300 .
C1 H1 0.9300 .
N5 C10 1.313(10) .
C16 H16 0.9300 .
C16 N8 1.311(11) .
C11 H11 0.9300 .
N8 Ag1 2.354(7) 2_767
N8 C17 1.369(11) .
C18 H18 0.9300 .
C18 C17 1.347(13) .
F1 C21 1.332(9) .
N4 Ag1 2.237(6) 1_565
C10 H10 0.9300 .
C17 H17 0.9300 .
C21 F3 1.358(9) .
C21 F2 1.326(9) .
C19 H19A 0.9600 .
C19 H19B 0.9601 .
C19 H19C 0.9599 .
C19 C20 1.526(9) .
N9 C20 1.235(9) .
S1' O3' 1.430(8) .
S1' O2' 1.490(8) .
S1' O1' 1.463(8) .
S1' C21' 1.762(5) .
F1' C21' 1.310(8) .
F2' C21' 1.343(9) .
F3' C21' 1.355(9) .

loop_
_geom_torsion_atom_site_label_1
_geom_torsion_atom_site_label_2
_geom_torsion_atom_site_label_3
_geom_torsion_atom_site_label_4
_geom_torsion
_geom_torsion_site_symmetry_1
_geom_torsion_site_symmetry_4
Ag1 N1 C3 C2 179.8(5) . .
Ag1 N1 C1 N2 179.3(4) . .
Ag1 N5 C10 N6 169.9(5) . .
Ag1 N8 C17 C18 -165.2(6) 2_767 .
N3 C7 N4 Ag1 -179.2(4) . 1_565
N3 C7 N4 C8 0.9(8) . .
N3 C9 C8 N4 -1.0(9) . .
N2 C2 C3 N1 1.7(8) . .
N6 C13 C14 C15 -177.2(7) . .
N7 C16 N8 Ag1 163.0(6) . 2_767
N7 C16 N8 C17 -1.7(10) . .
N7 C18 C17 N8 0.8(10) . .
C12 N5 C10 N6 -0.4(10) . .
C6 N3 C7 N4 -171.2(6) . .
C6 N3 C9 C8 171.2(7) . .
C6 C5 C4 N2 176.9(7) . .
C6 C5 C4 C6 -1.0(12) . 2_766
C13 N6 C11 C12 173.9(8) . .
C13 N6 C10 N5 -173.1(8) . .
C13 C14 C15 N7 179.5(7) . .
C13 C14 C15 C13 1.2(13) . 2_667
C4 N2 C2 C3 -176.6(6) . .
C4 N2 C1 N1 175.8(6) . .
C4 C5 C6 N3 -177.3(7) . .
C4 C5 C6 C4 1.0(12) . 2_766
C7 N3 C6 C5 130.1(8) . .
C7 N3 C6 C4 -48.1(11) . 2_766
C7 N3 C9 C8 1.5(8) . .
C9 N3 C6 C5 -37.7(10) . .
C9 N3 C6 C4 144.1(8) . 2_766
C9 N3 C7 N4 -1.6(8) . .
C9 C8 N4 Ag1 -179.7(5) . 1_565
C9 C8 N4 C7 0.1(9) . .
C2 N2 C4 C5 58.3(10) . .
C2 N2 C4 C6 -123.8(8) . 2_766
C2 N2 C1 N1 0.8(8) . .
C15 N7 C16 N8 179.5(7) . .
C15 N7 C18 C17 -179.1(8) . .
C15 C13 C14 C15 -1.2(13) 2_667 .
C3 N1 C1 N2 0.2(9) . .
C1 N2 C4 C5 -115.8(9) . .
C1 N2 C4 C6 62.1(10) . 2_766
C1 N2 C2 C3 -1.5(8) . .
C1 N1 C3 C2 -1.2(9) . .
N5 C12 C11 N6 -2.0(11) . .
C16 N7 C15 C13 -119.9(9) . 2_667
C16 N7 C15 C14 61.9(11) . .
C16 N7 C18 C17 -1.8(10) . .
C16 N8 C17 C18 0.5(10) . .
C11 N6 C13 C14 111.3(10) . .
C11 N6 C13 C15 -64.8(12) . 2_667
C11 N6 C10 N5 -0.8(10) . .
C11 C12 N5 Ag1 -167.4(7) . .
C11 C12 N5 C10 1.5(11) . .
C18 N7 C15 C13 57.0(11) . 2_667
C18 N7 C15 C14 -121.2(9) . .
C18 N7 C16 N8 2.2(10) . .
O3 S1 C21 F1 -173.5(9) . .
O3 S1 C21 F3 -54.9(9) . .
O3 S1 C21 F2 64.2(9) . .
O1 S1 C21 F1 -53.4(9) . .
O1 S1 C21 F3 65.1(9) . .
O1 S1 C21 F2 -175.7(9) . .
O2 S1 C21 F1 66.6(9) . .
O2 S1 C21 F3 -174.9(8) . .
O2 S1 C21 F2 -55.7(9) . .
C10 N6 C13 C14 -78.0(11) . .
C10 N6 C13 C15 105.9(10) . 2_667
C10 N6 C11 C12 1.7(10) . .
O3' S1' C21' F1' 56.9(8) . .
O3' S1' C21' F2' 178.8(8) . .
O3' S1' C21' F3' -63.7(8) . .
O2' S1' C21' F1' 177.0(8) . .
O2' S1' C21' F2' -61.1(8) . .
O2' S1' C21' F3' 56.4(8) . .
O1' S1' C21' F1' -66.0(8) . .
O1' S1' C21' F2' 55.9(8) . .
O1' S1' C21' F3' 173.4(7) . .
